data_4320873
loop_
_publ_author_name
'Klaus P. M\"ortl'
'Jean-Pascal Sutter'
'St\'ephane Golhen'
'Lahc\`ene Ouahab'
'Olivier Kahn'

_publ_section_title
;
 Structure and Magnetic Characteristics of an Oxalate-Bridged U(IV)-Mn(II)
 Three-Dimensional Network
;
_journal_name_full 'Inorganic Chemistry'
_journal_page_first 1626
_journal_page_last 1627
_journal_paper_doi 10.1021/ic9911825
_journal_volume 39
_journal_year 2000
_chemical_formula_sum 'C8 H18 K2 Mn O25 U'
_chemical_formula_weight 885.39
_chemical_name_systematic
; 
 ? 
;
_space_group_IT_number 4
_symmetry_cell_setting monoclinic
_symmetry_space_group_name_Hall 'P 2yb'
_symmetry_space_group_name_H-M 'P 1 21 1'
_atom_sites_solution_hydrogens geom
_atom_sites_solution_primary direct
_atom_sites_solution_secondary difmap
_audit_creation_method SHELXL-97
_cell_angle_alpha 90.00
_cell_angle_beta 97.22(9)
_cell_angle_gamma 90.00
_cell_formula_units_Z 2
_cell_length_a 11.360(6)
_cell_length_b 8.9614(17)
_cell_length_c 11.405(9)
_cell_measurement_reflns_used 25
_cell_measurement_temperature 293(2)
_cell_measurement_theta_max 11.795
_cell_measurement_theta_min 9.323
_cell_volume 1151.8(11)
_computing_cell_refinement Enraf-Nonius
_computing_data_collection 'Enraf-Nonius CAD4'
_computing_data_reduction MolEN
_computing_structure_refinement 'SHELXL-97 (Sheldrick, 1997)'
_computing_structure_solution 'SHELXS-97 (Sheldrick, 1990)'
_diffrn_ambient_temperature 293(2)
_diffrn_measured_fraction_theta_full 1.000
_diffrn_measured_fraction_theta_max 1.000
_diffrn_measurement_device_type 'Enraf Nonius CAD4'
_diffrn_measurement_method \q-2\q
_diffrn_radiation_monochromator graphite
_diffrn_radiation_source 'fine-focus sealed tube'
_diffrn_radiation_type MoK\a
_diffrn_radiation_wavelength 0.71073
_diffrn_reflns_av_R_equivalents 0.0293
_diffrn_reflns_av_sigmaI/netI 0.0141
_diffrn_reflns_limit_h_max 15
_diffrn_reflns_limit_h_min 0
_diffrn_reflns_limit_k_max 12
_diffrn_reflns_limit_k_min 0
_diffrn_reflns_limit_l_max 15
_diffrn_reflns_limit_l_min -16
_diffrn_reflns_number 3695
_diffrn_reflns_theta_full 29.93
_diffrn_reflns_theta_max 29.93
_diffrn_reflns_theta_min 1.80
_diffrn_standards_interval_count 250
_diffrn_standards_interval_time 60
_diffrn_standards_number 3
_exptl_absorpt_coefficient_mu 8.046
_exptl_absorpt_correction_T_max 0.998630
_exptl_absorpt_correction_T_min 0.769727
_exptl_absorpt_correction_type '\y scan'
_exptl_crystal_density_diffrn 2.553
_exptl_crystal_density_method 'not measured'
_exptl_crystal_F_000 842
_refine_diff_density_max 1.399
_refine_diff_density_min -1.888
_refine_diff_density_rms 0.201
_refine_ls_abs_structure_details 'Flack H D (1983), Acta Cryst. A39, 876-881'
_refine_ls_abs_structure_Flack 0.016(6)
_refine_ls_extinction_method none
_refine_ls_goodness_of_fit_ref 0.684
_refine_ls_hydrogen_treatment mixed
_refine_ls_matrix_type full
_refine_ls_number_parameters 334
_refine_ls_number_reflns 3537
_refine_ls_number_restraints 1
_refine_ls_restrained_S_all 0.684
_refine_ls_R_factor_all 0.0219
_refine_ls_R_factor_gt 0.0199
_refine_ls_shift/su_max 0.002
_refine_ls_shift/su_mean 0.000
_refine_ls_structure_factor_coef Fsqd
_refine_ls_weighting_details 'w=1/[\s^2^(Fo^2^)+(0.0607P)^2^+4.9116P] where P=(Fo^2^+2Fc^2^)/3'
_refine_ls_weighting_scheme calc
_refine_ls_wR_factor_gt 0.0532
_refine_ls_wR_factor_ref 0.0548
_reflns_number_gt 3410
_reflns_number_total 3537
_reflns_threshold_expression >2sigma(I)
_cod_data_source_file ic9911825.cif
_cod_data_source_block calcul1
_cod_depositor_comments
;
The following automatic conversions were performed:

'_symmetry_cell_setting' value 'Monoclinic' changed to 'monoclinic'
according to the built-in table from CIF Core dictionary named
'cif_core.dic' version 2.4.1 from 2010-06-29.

Automatic conversion script
Id: cif_fix_values 1646 2011-03-28 12:23:43Z adriana 

The following automatic conversions were performed:

'_refine_ls_weighting_scheme' value 'calc
w=1/[\s^2^(Fo^2^)+(0.0607P)^2^+4.9116P] where P=(Fo^2^+2Fc^2^)/3' was
changed to 'calc'. New tag '_refine_ls_weighting_details' was
created. The value of the new tag was set to
'w=1/[\s^2^(Fo^2^)+(0.0607P)^2^+4.9116P] where P=(Fo^2^+2Fc^2^)/3'.

Automatic conversion script
Id: cif_fix_values 3143 2015-03-26 13:38:13Z robertas 
;
_cod_database_code 4320873

loop_
_symmetry_equiv_pos_as_xyz
'x, y, z'
'-x, y+1/2, -z'

loop_
_atom_site_label
_atom_site_type_symbol
_atom_site_fract_x
_atom_site_fract_y
_atom_site_fract_z
_atom_site_U_iso_or_equiv
_atom_site_adp_type
_atom_site_occupancy
_atom_site_calc_flag
_atom_site_refinement_flags
_atom_site_disorder_assembly
_atom_site_disorder_group
U1 U -0.785686(10) -0.30058(7) -0.782082(10) 0.01127(5) Uani 1 d . . .
Mn1 Mn -1.27449(10) -0.04719(11) -0.72769(11) 0.0144(2) Uani 1 d . . .
K1 K -0.76555(10) 0.2051(5) -0.77026(10) 0.0289(2) Uani 1 d . . .
K2 K -1.2768(2) -0.5462(3) -0.7197(2) 0.0324(4) Uani 1 d . . .
O1 O -0.6577(3) -0.0787(5) -0.7635(4) 0.0181(7) Uani 1 d . . .
O2 O -0.5787(3) -0.3548(5) -0.7524(4) 0.0210(8) Uani 1 d . . .
O3 O -0.4720(3) 0.0091(5) -0.7468(4) 0.0231(8) Uani 1 d . . .
O4 O -0.3913(3) -0.2695(5) -0.7423(4) 0.0268(11) Uani 1 d . . .
O5 O -0.9017(3) -0.0770(5) -0.7707(4) 0.0224(8) Uani 1 d . . .
O6 O -0.9689(4) -0.3440(5) -0.7051(4) 0.0237(9) Uani 1 d . . .
O7 O -1.0776(3) 0.0184(5) -0.7383(4) 0.0244(8) Uani 1 d . . .
O8 O -1.1535(3) -0.2592(5) -0.6980(4) 0.0228(9) Uani 1 d . . .
O9 O -0.7686(4) -0.5174(4) -0.6552(3) 0.0183(7) Uani 1 d . . .
O10 O -0.7402(4) -0.2411(5) -0.5778(3) 0.0211(7) Uani 1 d . . .
O11 O -0.7379(4) -0.6038(5) -0.4691(3) 0.0249(8) Uani 1 d . . .
O12 O -0.7220(4) -0.3235(4) -0.3901(4) 0.0252(11) Uani 1 d . . .
O13 O -1.2869(4) 0.1723(4) -0.8460(3) 0.0236(11) Uani 1 d . . .
O14 O -1.2597(4) -0.1094(5) -0.9211(3) 0.0255(8) Uani 1 d . . .
O15 O -1.2655(4) 0.2567(5) -1.0274(3) 0.0206(7) Uani 1 d . . .
O16 O -1.2384(4) -0.0195(5) -1.1013(3) 0.0205(7) Uani 1 d . . .
O17 O -0.9639(4) -0.3209(6) -0.9401(4) 0.0289(14) Uani 1 d . . .
O18 O -1.4218(6) -0.3277(6) -1.0595(6) 0.0492(17) Uani 1 d . . .
O19 O -0.5523(5) 0.2502(7) -0.6173(6) 0.0548(16) Uani 1 d . . .
O20 O -1.0079(5) 0.2852(7) -0.8347(5) 0.0413(12) Uani 1 d . . .
O21 O -0.8826(6) 0.1670(7) -0.5674(5) 0.0517(18) Uani 1 d . . .
O22 O -1.4769(5) -0.5510(7) -0.9055(6) 0.0484(14) Uani 1 d . . .
O23 O -1.0518(5) -0.5857(8) -0.5771(6) 0.0512(15) Uani 1 d . . .
O24 O -1.4022(6) -0.5061(7) -0.5241(5) 0.0490(14) Uani 1 d . . .
O25 O -1.1885(5) -0.4429(7) -0.9415(6) 0.0488(15) Uani 1 d . . .
C1 C -0.5468(4) -0.0923(6) -0.7519(4) 0.0165(9) Uani 1 d . . .
C2 C -0.4990(4) -0.2530(6) -0.7481(4) 0.0175(9) Uani 1 d . . .
C3 C -1.0486(5) -0.2426(7) -0.7125(4) 0.0180(9) Uani 1 d . . .
C4 C -1.0063(4) -0.0854(6) -0.7434(5) 0.0173(9) Uani 1 d . . .
C5 C -0.7477(4) -0.5024(6) -0.5436(4) 0.0157(8) Uani 1 d . . .
C6 C -0.7365(5) -0.3416(6) -0.4975(5) 0.0172(9) Uani 1 d . . .
C7 C -1.2711(5) 0.1536(7) -0.9508(5) 0.0180(10) Uani 1 d . . .
C8 C -1.2548(4) -0.0073(6) -0.9929(4) 0.0178(9) Uani 1 d . . .

loop_
_atom_site_aniso_label
_atom_site_aniso_U_11
_atom_site_aniso_U_22
_atom_site_aniso_U_33
_atom_site_aniso_U_23
_atom_site_aniso_U_13
_atom_site_aniso_U_12
U1 0.01074(7) 0.01261(7) 0.01071(7) 0.00029(10) 0.00231(4) 0.00005(10)
Mn1 0.0125(4) 0.0175(5) 0.0132(4) 0.0006(4) 0.0021(3) 0.0015(4)
K1 0.0305(5) 0.0205(5) 0.0357(5) 0.0007(12) 0.0045(4) 0.0043(14)
K2 0.0380(10) 0.0223(9) 0.0362(10) 0.0042(8) 0.0021(8) 0.0026(8)
O1 0.0120(15) 0.0156(16) 0.0269(18) -0.0007(15) 0.0036(13) -0.0017(13)
O2 0.0110(17) 0.0164(15) 0.035(2) -0.0006(16) 0.0018(15) -0.0006(13)
O3 0.0161(16) 0.0189(18) 0.034(2) -0.0008(16) 0.0029(15) -0.0040(14)
O4 0.0114(14) 0.020(3) 0.049(2) 0.0020(17) 0.0026(14) 0.0007(14)
O5 0.0158(16) 0.0141(16) 0.038(2) -0.0005(16) 0.0042(15) 0.0031(14)
O6 0.0169(19) 0.0192(17) 0.037(2) 0.0095(15) 0.0121(16) 0.0042(13)
O7 0.0177(17) 0.0204(19) 0.035(2) -0.0024(17) 0.0017(15) 0.0036(15)
O8 0.0128(14) 0.027(2) 0.0300(18) 0.0031(15) 0.0068(12) 0.0020(13)
O9 0.0271(18) 0.0143(16) 0.0132(15) 0.0001(13) 0.0008(13) 0.0010(14)
O10 0.032(2) 0.0155(15) 0.0150(17) -0.0016(13) 0.0004(14) -0.0033(15)
O11 0.038(2) 0.0194(19) 0.0161(17) 0.0019(15) -0.0008(15) -0.0045(17)
O12 0.045(2) 0.016(3) 0.0147(16) -0.0037(13) 0.0037(15) 0.0011(15)
O13 0.0298(19) 0.028(3) 0.0139(15) -0.0008(13) 0.0049(14) 0.0061(14)
O14 0.040(2) 0.0186(18) 0.0171(18) 0.0027(15) 0.0000(16) -0.0062(17)
O15 0.0313(19) 0.0192(16) 0.0119(16) -0.0001(13) 0.0053(13) 0.0030(15)
O16 0.032(2) 0.0158(17) 0.0146(16) -0.0007(14) 0.0050(14) -0.0004(16)
O17 0.0214(17) 0.036(4) 0.0276(18) 0.0002(18) -0.0021(14) -0.0036(17)
O18 0.052(3) 0.038(4) 0.054(3) -0.012(2) -0.004(3) 0.000(2)
O19 0.044(3) 0.047(3) 0.073(4) -0.018(3) 0.007(3) 0.009(3)
O20 0.039(3) 0.049(3) 0.034(2) 0.004(2) 0.000(2) -0.008(2)
O21 0.068(4) 0.047(4) 0.038(3) -0.006(2) -0.003(3) -0.022(3)
O22 0.037(3) 0.039(3) 0.068(4) -0.014(3) 0.006(3) 0.006(2)
O23 0.040(3) 0.045(3) 0.071(4) 0.009(3) 0.015(3) -0.007(3)
O24 0.061(4) 0.045(3) 0.040(3) 0.007(3) 0.002(3) 0.014(3)
O25 0.035(3) 0.048(3) 0.065(4) -0.016(3) 0.011(3) -0.009(3)
C1 0.016(2) 0.018(2) 0.016(2) 0.0028(18) 0.0022(16) 0.0002(18)
C2 0.013(2) 0.019(2) 0.021(2) 0.0009(16) 0.0017(15) 0.0006(16)
C3 0.016(2) 0.023(2) 0.015(2) 0.0022(18) 0.0048(16) 0.0011(18)
C4 0.0122(19) 0.019(2) 0.020(2) -0.0017(19) 0.0018(16) -0.0007(17)
C5 0.0137(19) 0.018(2) 0.014(2) -0.0004(17) 0.0003(15) -0.0011(17)
C6 0.020(2) 0.018(2) 0.014(2) -0.0009(16) 0.0023(17) -0.0008(16)
C7 0.015(2) 0.022(2) 0.017(3) 0.0021(17) 0.0020(17) 0.0016(17)
C8 0.019(2) 0.020(2) 0.013(2) -0.0010(18) -0.0010(16) -0.0042(18)

loop_
_atom_type_symbol
_atom_type_description
_atom_type_scat_dispersion_real
_atom_type_scat_dispersion_imag
_atom_type_scat_source
C C 0.0033 0.0016 'International Tables Vol C Tables 4.2.6.8 and 6.1.1.4'
H H 0.0000 0.0000 'International Tables Vol C Tables 4.2.6.8 and 6.1.1.4'
O O 0.0106 0.0060 'International Tables Vol C Tables 4.2.6.8 and 6.1.1.4'
Mn Mn 0.3368 0.7283 'International Tables Vol C Tables 4.2.6.8 and 6.1.1.4'
U U -9.6767 9.6646 'International Tables Vol C Tables 4.2.6.8 and 6.1.1.4'
K K 0.2009 0.2494 'International Tables Vol C Tables 4.2.6.8 and 6.1.1.4'

loop_
_geom_angle_atom_site_label_1
_geom_angle_atom_site_label_2
_geom_angle_atom_site_label_3
_geom_angle
_geom_angle_site_symmetry_1
_geom_angle_site_symmetry_3
_geom_angle_publ_flag
O15 U1 O10 142.97(14) 2_343 . ?
O15 U1 O2 79.83(16) 2_343 . ?
O10 U1 O2 79.50(16) . . ?
O15 U1 O6 134.10(16) 2_343 . ?
O10 U1 O6 76.65(17) . . ?
O2 U1 O6 143.49(15) . . ?
O15 U1 O16 67.20(14) 2_343 2_343 ?
O10 U1 O16 134.23(14) . 2_343 ?
O2 U1 O16 74.54(15) . 2_343 ?
O6 U1 O16 103.60(15) . 2_343 ?
O15 U1 O5 93.91(15) 2_343 . ?
O10 U1 O5 79.29(16) . . ?
O2 U1 O5 134.28(14) . . ?
O6 U1 O5 66.94(14) . . ?
O16 U1 O5 143.98(14) 2_343 . ?
O15 U1 O9 135.34(14) 2_343 . ?
O10 U1 O9 66.61(14) . . ?
O2 U1 O9 75.36(15) . . ?
O6 U1 O9 69.95(14) . . ?
O16 U1 O9 70.67(14) 2_343 . ?
O5 U1 O9 129.75(15) . . ?
O15 U1 O1 72.16(14) 2_343 . ?
O10 U1 O1 71.41(14) . . ?
O2 U1 O1 65.80(13) . . ?
O6 U1 O1 129.30(14) . . ?
O16 U1 O1 126.92(14) 2_343 . ?
O5 U1 O1 69.17(14) . . ?
O9 U1 O1 126.66(14) . . ?
O15 U1 O17 68.40(15) 2_343 . ?
O10 U1 O17 139.88(15) . . ?
O2 U1 O17 140.34(16) . . ?
O6 U1 O17 66.17(16) . . ?
O16 U1 O17 71.66(16) 2_343 . ?
O5 U1 O17 72.88(16) . . ?
O9 U1 O17 111.34(16) . . ?
O1 U1 O17 121.95(16) . . ?
O15 U1 K1 103.06(10) 2_343 1_545 ?
O10 U1 K1 100.94(10) . 1_545 ?
O2 U1 K1 75.29(10) . 1_545 ?
O6 U1 K1 82.53(10) . 1_545 ?
O16 U1 K1 36.23(10) 2_343 1_545 ?
O5 U1 K1 148.71(10) . 1_545 ?
O9 U1 K1 34.80(9) . 1_545 ?
O1 U1 K1 141.06(9) . 1_545 ?
O17 U1 K1 89.04(13) . 1_545 ?
O15 U1 K1 78.12(10) 2_343 . ?
O10 U1 K1 75.14(10) . . ?
O2 U1 K1 98.87(10) . . ?
O6 U1 K1 101.23(10) . . ?
O16 U1 K1 145.30(10) 2_343 . ?
O5 U1 K1 36.34(10) . . ?
O9 U1 K1 141.75(9) . . ?
O1 U1 K1 33.09(9) . . ?
O17 U1 K1 97.20(13) . . ?
K1 U1 K1 173.60(3) 1_545 . ?
O3 Mn1 O11 94.66(18) 1_455 2_354 ?
O3 Mn1 O14 98.70(19) 1_455 . ?
O11 Mn1 O14 152.05(17) 2_354 . ?
O3 Mn1 O7 151.31(17) 1_455 . ?
O11 Mn1 O7 99.55(19) 2_354 . ?
O14 Mn1 O7 79.94(18) . . ?
O3 Mn1 O8 138.10(15) 1_455 . ?
O11 Mn1 O8 73.48(16) 2_354 . ?
O14 Mn1 O8 80.22(17) . . ?
O7 Mn1 O8 70.30(15) . . ?
O3 Mn1 O13 77.03(16) 1_455 . ?
O11 Mn1 O13 137.02(16) 2_354 . ?
O14 Mn1 O13 70.31(15) . . ?
O7 Mn1 O13 75.57(16) . . ?
O8 Mn1 O13 138.05(15) . . ?
O3 Mn1 O4 69.33(14) 1_455 1_455 ?
O11 Mn1 O4 81.30(17) 2_354 1_455 ?
O14 Mn1 O4 80.65(17) . 1_455 ?
O7 Mn1 O4 137.35(16) . 1_455 ?
O8 Mn1 O4 69.19(14) . 1_455 ?
O13 Mn1 O4 131.08(16) . 1_455 ?
O3 Mn1 O12 77.59(17) 1_455 2_354 ?
O11 Mn1 O12 69.03(15) 2_354 2_354 ?
O14 Mn1 O12 137.90(16) . 2_354 ?
O7 Mn1 O12 84.40(17) . 2_354 ?
O8 Mn1 O12 129.95(16) . 2_354 ?
O13 Mn1 O12 68.00(14) . 2_354 ?
O4 Mn1 O12 133.11(16) 1_455 2_354 ?
O9 K1 O1 144.60(12) 1_565 . ?
O9 K1 O21 71.99(15) 1_565 . ?
O1 K1 O21 96.66(19) . . ?
O9 K1 O19 69.28(17) 1_565 . ?
O1 K1 O19 77.11(16) . . ?
O21 K1 O19 88.1(2) . . ?
O9 K1 O20 80.18(18) 1_565 . ?
O1 K1 O20 129.52(19) . . ?
O21 K1 O20 72.74(19) . . ?
O19 K1 O20 147.9(2) . . ?
O9 K1 O16 58.70(15) 1_565 2_353 ?
O1 K1 O16 138.95(12) . 2_353 ?
O21 K1 O16 124.0(2) . 2_353 ?
O19 K1 O16 97.1(2) . 2_353 ?
O20 K1 O16 74.26(17) . 2_353 ?
O9 K1 O5 135.87(13) 1_565 . ?
O1 K1 O5 57.00(14) . . ?
O21 K1 O5 66.41(16) . . ?
O19 K1 O5 121.9(2) . . ?
O20 K1 O5 74.19(16) . . ?
O16 K1 O5 140.68(13) 2_353 . ?
O9 K1 O18 115.44(18) 1_565 2_353 ?
O1 K1 O18 66.29(14) . 2_353 ?
O21 K1 O18 160.0(2) . 2_353 ?
O19 K1 O18 78.23(18) . 2_353 ?
O20 K1 O18 125.78(17) . 2_353 ?
O16 K1 O18 72.72(14) 2_353 2_353 ?
O5 K1 O18 108.70(18) . 2_353 ?
O9 K1 U1 29.33(9) 1_565 1_565 ?
O1 K1 U1 157.21(9) . 1_565 ?
O21 K1 U1 96.74(16) . 1_565 ?
O19 K1 U1 85.01(17) . 1_565 ?
O20 K1 U1 72.31(15) . 1_565 ?
O16 K1 U1 29.65(9) 2_353 1_565 ?
O5 K1 U1 145.77(9) . 1_565 ?
O18 K1 U1 96.51(14) 2_353 1_565 ?
O9 K1 U1 153.22(10) 1_565 . ?
O1 K1 U1 28.39(8) . . ?
O21 K1 U1 82.93(16) . . ?
O19 K1 U1 101.36(17) . . ?
O20 K1 U1 101.57(16) . . ?
O16 K1 U1 147.83(10) 2_353 . ?
O5 K1 U1 28.81(9) . . ?
O18 K1 U1 85.53(14) 2_353 . ?
U1 K1 U1 173.60(3) 1_565 . ?
O12 K2 O4 143.55(16) 2_344 1_455 ?
O12 K2 O24 74.10(17) 2_344 . ?
O4 K2 O24 71.59(17) 1_455 . ?
O12 K2 O23 71.93(17) 2_344 . ?
O4 K2 O23 122.15(19) 1_455 . ?
O24 K2 O23 94.0(2) . . ?
O12 K2 O13 56.25(13) 2_344 1_545 ?
O4 K2 O13 137.41(15) 1_455 1_545 ?
O24 K2 O13 120.77(19) . 1_545 ?
O23 K2 O13 98.67(19) . 1_545 ?
O12 K2 O22 105.48(19) 2_344 . ?
O4 K2 O22 68.51(16) 1_455 . ?
O24 K2 O22 98.7(2) . . ?
O23 K2 O22 165.7(2) . . ?
O13 K2 O22 69.29(15) 1_545 . ?
O12 K2 O8 140.94(15) 2_344 . ?
O4 K2 O8 56.00(12) 1_455 . ?
O24 K2 O8 96.06(18) . . ?
O23 K2 O8 71.21(16) . . ?
O13 K2 O8 142.74(14) 1_545 . ?
O22 K2 O8 113.42(18) . . ?
O12 K2 O25 132.81(18) 2_344 . ?
O4 K2 O25 81.30(17) 1_455 . ?
O24 K2 O25 152.8(2) . . ?
O23 K2 O25 98.5(2) . . ?
O13 K2 O25 81.11(16) 1_545 . ?
O22 K2 O25 72.64(19) . . ?
O8 K2 O25 65.84(15) . . ?
C1 O1 U1 120.4(3) . . ?
C1 O1 K1 121.1(3) . . ?
U1 O1 K1 118.52(14) . . ?
C2 O2 U1 122.7(3) . . ?
C1 O3 Mn1 120.1(4) . 1_655 ?
C1 O3 Mn1 120.1(4) . 1_655 ?
Mn1 O3 Mn1 0.00(8) 1_655 1_655 ?
C1 O3 Mn1 120.1(4) . 1_655 ?
Mn1 O3 Mn1 0.00(8) 1_655 1_655 ?
Mn1 O3 Mn1 0.00(8) 1_655 1_655 ?
C2 O4 Mn1 116.4(4) . 1_655 ?
C2 O4 Mn1 116.4(4) . 1_655 ?
Mn1 O4 Mn1 0.00(8) 1_655 1_655 ?
C2 O4 Mn1 116.4(4) . 1_655 ?
Mn1 O4 Mn1 0.00(8) 1_655 1_655 ?
Mn1 O4 Mn1 0.00(8) 1_655 1_655 ?
C2 O4 K2 124.2(4) . 1_655 ?
Mn1 O4 K2 119.01(14) 1_655 1_655 ?
Mn1 O4 K2 119.01(14) 1_655 1_655 ?
Mn1 O4 K2 119.01(14) 1_655 1_655 ?
C4 O5 U1 120.0(4) . . ?
C4 O5 K1 123.7(4) . . ?
U1 O5 K1 114.85(15) . . ?
C3 O6 U1 120.2(3) . . ?
C4 O7 Mn1 116.8(4) . . ?
C3 O8 Mn1 116.2(4) . . ?
C3 O8 K2 123.8(4) . . ?
Mn1 O8 K2 115.75(14) . . ?
C5 O9 U1 120.4(3) . . ?
C5 O9 K1 123.2(3) . 1_545 ?
U1 O9 K1 115.87(15) . 1_545 ?
C6 O10 U1 121.7(3) . . ?
C5 O11 Mn1 119.9(4) . 2_344 ?
C6 O12 Mn1 115.9(3) . 2_344 ?
C6 O12 K2 124.0(4) . 2_354 ?
Mn1 O12 K2 119.31(16) 2_344 2_354 ?
C7 O13 Mn1 115.4(4) . . ?
C7 O13 K2 126.4(4) . 1_565 ?
Mn1 O13 K2 116.22(15) . 1_565 ?
C8 O14 Mn1 118.1(4) . . ?
C7 O15 U1 120.5(4) . 2_353 ?
C8 O16 U1 120.4(4) . 2_353 ?
C8 O16 K1 125.5(4) . 2_343 ?
U1 O16 K1 114.12(15) 2_353 2_343 ?
O3 C1 O1 127.3(5) . . ?
O3 C1 C2 116.6(4) . . ?
O1 C1 C2 116.0(4) . . ?
O4 C2 O2 127.7(5) . . ?
O4 C2 C1 117.5(5) . . ?
O2 C2 C1 114.9(4) . . ?
O8 C3 O6 126.5(6) . . ?
O8 C3 C4 118.3(5) . . ?
O6 C3 C4 115.2(4) . . ?
O7 C4 O5 127.2(5) . . ?
O7 C4 C3 116.8(4) . . ?
O5 C4 C3 116.0(5) . . ?
O11 C5 O9 126.7(5) . . ?
O11 C5 C6 117.3(4) . . ?
O9 C5 C6 116.0(4) . . ?
O12 C6 O10 127.5(5) . . ?
O12 C6 C5 117.5(5) . . ?
O10 C6 C5 115.0(5) . . ?
O13 C7 O15 125.9(5) . . ?
O13 C7 C8 117.6(5) . . ?
O15 C7 C8 116.5(5) . . ?
O14 C8 O16 127.1(5) . . ?
O14 C8 C7 118.1(5) . . ?
O16 C8 C7 114.8(5) . . ?

loop_
_geom_bond_atom_site_label_1
_geom_bond_atom_site_label_2
_geom_bond_distance
_geom_bond_site_symmetry_2
_geom_bond_publ_flag
U1 O15 2.375(4) 2_343 ?
U1 O10 2.383(4) . ?
U1 O2 2.384(4) . ?
U1 O6 2.390(4) . ?
U1 O16 2.405(4) 2_343 ?
U1 O5 2.411(4) . ?
U1 O9 2.415(4) . ?
U1 O1 2.456(4) . ?
U1 O17 2.542(5) . ?
U1 K1 4.437(5) 1_545 ?
U1 K1 4.538(5) . ?
Mn1 O3 2.283(4) 1_455 ?
Mn1 O11 2.289(4) 2_354 ?
Mn1 O14 2.301(5) . ?
Mn1 O7 2.330(4) . ?
Mn1 O8 2.345(4) . ?
Mn1 O13 2.379(4) . ?
Mn1 O4 2.389(4) 1_455 ?
Mn1 O12 2.416(4) 2_354 ?
K1 O9 2.814(5) 1_565 ?
K1 O1 2.820(6) . ?
K1 O21 2.830(7) . ?
K1 O19 2.831(7) . ?
K1 O20 2.851(6) . ?
K1 O16 2.873(6) 2_353 ?
K1 O5 2.964(6) . ?
K1 O18 3.070(7) 2_353 ?
K1 U1 4.437(5) 1_565 ?
K2 O12 2.783(5) 2_344 ?
K2 O4 2.797(5) 1_455 ?
K2 O24 2.816(7) . ?
K2 O23 2.874(7) . ?
K2 O13 2.901(5) 1_545 ?
K2 O22 2.907(7) . ?
K2 O8 2.924(5) . ?
K2 O25 2.983(8) . ?
O1 C1 1.257(6) . ?
O2 C2 1.282(6) . ?
O3 C1 1.241(6) . ?
O3 Mn1 2.283(4) 1_655 ?
O3 Mn1 2.283(4) 1_655 ?
O3 Mn1 2.283(4) 1_655 ?
O4 C2 1.225(6) . ?
O4 Mn1 2.389(4) 1_655 ?
O4 Mn1 2.389(4) 1_655 ?
O4 Mn1 2.389(4) 1_655 ?
O4 K2 2.797(5) 1_655 ?
O5 C4 1.267(6) . ?
O6 C3 1.278(7) . ?
O7 C4 1.240(7) . ?
O8 C3 1.232(6) . ?
O9 C5 1.273(6) . ?
O9 K1 2.814(5) 1_545 ?
O10 C6 1.281(7) . ?
O11 C5 1.239(7) . ?
O11 Mn1 2.289(4) 2_344 ?
O12 C6 1.227(7) . ?
O12 Mn1 2.416(4) 2_344 ?
O12 K2 2.783(5) 2_354 ?
O13 C7 1.242(7) . ?
O13 K2 2.901(5) 1_565 ?
O14 C8 1.234(7) . ?
O15 C7 1.279(7) . ?
O15 U1 2.375(4) 2_353 ?
O16 C8 1.278(6) . ?
O16 U1 2.405(4) 2_353 ?
O16 K1 2.873(6) 2_343 ?
O18 K1 3.070(7) 2_343 ?
C1 C2 1.538(7) . ?
C3 C4 1.543(8) . ?
C5 C6 1.534(7) . ?
C7 C8 1.539(8) . ?
